data_7051928
loop_
_publ_author_name
'Alberola, Antonio'
'Fourmigu\'e, Marc'
'G\'omez-Garc\'ia, Carlos J.'
'Llusar, Rosa'
'Triguero, Sonia'

_publ_section_title
;
 Halogen bonding interactions with the [Mo3S7Cl6]2&#x2212; cluster
 anion in the mixed valence salt [EDT-TTFI2]4[Mo3S7Cl6]&#x00B7;CH3CN
;
_journal_issue 7
_journal_name_full 'New Journal of Chemistry'
_journal_page_first 1103
_journal_paper_doi 10.1039/b800298c
_journal_volume 32
_journal_year 2008
_chemical_formula_moiety '(C8 H4 I2 S6)4, Mo3 S7 Cl6, C2 H3 N'
_chemical_formula_sum 'C34 H19 Cl6 I8 Mo3 N S31'
_chemical_formula_weight 2951.08
_chemical_name_common (EDT-TTFI2)4(Mo3S7Cl6)(CH3CN)
_chemical_name_systematic ?
_space_group_IT_number 2
_symmetry_cell_setting triclinic
_symmetry_space_group_name_Hall '-P 1'
_symmetry_space_group_name_H-M 'P -1'
_atom_sites_solution_hydrogens geom
_atom_sites_solution_primary direct
_atom_sites_solution_secondary difmap
_audit_creation_method SHELXL-97
_cell_angle_alpha 76.2650(10)
_cell_angle_beta 74.578(2)
_cell_angle_gamma 78.0550(10)
_cell_formula_units_Z 2
_cell_length_a 13.6879(4)
_cell_length_b 14.8842(3)
_cell_length_c 20.1813(5)
_cell_measurement_reflns_used 2708
_cell_measurement_temperature 293(2)
_cell_measurement_theta_max 27.5
_cell_measurement_theta_min 1.50
_cell_volume 3804.53(17)
_computing_cell_refinement 'Bruker SMART'
_computing_data_collection 'Bruker SMART'
_computing_data_reduction 'Bruker SAINT'
_computing_structure_refinement 'SHELXL-97 (Sheldrick, 1997)'
_computing_structure_solution 'SHELXS-97 (Sheldrick, 1997)'
_diffrn_ambient_temperature 293(2)
_diffrn_detector 'CCD plate'
_diffrn_measured_fraction_theta_full 0.988
_diffrn_measured_fraction_theta_max 0.988
_diffrn_measurement_device_type 'APEXII, Bruker-AXS'
_diffrn_measurement_method 'CCD rotation images, thin slices'
_diffrn_radiation_monochromator graphite
_diffrn_radiation_source 'fine-focus sealed tube'
_diffrn_radiation_type MoK\a
_diffrn_radiation_wavelength 0.71073
_diffrn_reflns_av_R_equivalents 0.1269
_diffrn_reflns_av_sigmaI/netI 0.1494
_diffrn_reflns_limit_h_max 17
_diffrn_reflns_limit_h_min -17
_diffrn_reflns_limit_k_max 19
_diffrn_reflns_limit_k_min -18
_diffrn_reflns_limit_l_max 26
_diffrn_reflns_limit_l_min -26
_diffrn_reflns_number 63914
_diffrn_reflns_theta_full 27.59
_diffrn_reflns_theta_max 27.59
_diffrn_reflns_theta_min 1.07
_exptl_absorpt_coefficient_mu 4.827
_exptl_absorpt_correction_T_max 1.0
_exptl_absorpt_correction_T_min 0.882088
_exptl_absorpt_correction_type multi-scan
_exptl_absorpt_process_details
;
[Sheldrick, G.M. (2002). SADABS Bruker AXS Inc., Madison, Wisconsin, USA]
;
_exptl_crystal_colour black
_exptl_crystal_density_diffrn 2.576
_exptl_crystal_density_method 'not measured'
_exptl_crystal_description plate
_exptl_crystal_F_000 2756
_exptl_crystal_size_max 0.11
_exptl_crystal_size_mid 0.035
_exptl_crystal_size_min 0.03
_refine_diff_density_max 1.677
_refine_diff_density_min -1.353
_refine_diff_density_rms 0.286
_refine_ls_extinction_method none
_refine_ls_goodness_of_fit_ref 0.922
_refine_ls_hydrogen_treatment constr
_refine_ls_matrix_type full
_refine_ls_number_parameters 742
_refine_ls_number_reflns 17437
_refine_ls_number_restraints 0
_refine_ls_restrained_S_all 0.922
_refine_ls_R_factor_all 0.1671
_refine_ls_R_factor_gt 0.0624
_refine_ls_shift/su_max 0.001
_refine_ls_shift/su_mean 0.000
_refine_ls_structure_factor_coef Fsqd
_refine_ls_weighting_details 'calc w=1/[\s^2^(Fo^2^)+(0.1151P)^2^+0.0000P] where P=(Fo^2^+2Fc^2^)/3'
_refine_ls_weighting_scheme calc
_refine_ls_wR_factor_gt 0.1542
_refine_ls_wR_factor_ref 0.2348
_reflns_number_gt 7708
_reflns_number_total 17437
_reflns_threshold_expression >2sigma(I)
_cod_data_source_file b800298c.txt
_cod_data_source_block sr10
_cod_original_cell_volume 3804.53(16)
_cod_original_sg_symbol_H-M P-1
_cod_database_code 7051928

loop_
_symmetry_equiv_pos_as_xyz
'x, y, z'
'-x, -y, -z'

loop_
_atom_site_label
_atom_site_type_symbol
_atom_site_fract_x
_atom_site_fract_y
_atom_site_fract_z
_atom_site_U_iso_or_equiv
_atom_site_adp_type
_atom_site_occupancy
_atom_site_symmetry_multiplicity
_atom_site_calc_flag
_atom_site_refinement_flags
_atom_site_disorder_assembly
_atom_site_disorder_group
Mo1 Mo 0.85248(9) 0.72617(8) 0.10023(6) 0.0336(3) Uani 1 1 d . . .
Mo2 Mo 1.01727(9) 0.58287(8) 0.10690(6) 0.0346(3) Uani 1 1 d . . .
Mo3 Mo 1.04644(9) 0.75948(8) 0.03122(6) 0.0347(3) Uani 1 1 d . . .
S1 S 0.9875(3) 0.7198(3) 0.15371(19) 0.0385(8) Uani 1 1 d . . .
S2 S 0.8668(3) 0.5778(3) 0.06933(19) 0.0389(8) Uani 1 1 d . . .
S3 S 0.8371(3) 0.5679(3) 0.1745(2) 0.0432(9) Uani 1 1 d . . .
S4 S 1.1892(3) 0.6267(3) 0.0441(2) 0.0452(9) Uani 1 1 d . . .
S5 S 1.0940(3) 0.6204(3) -0.01622(19) 0.0403(9) Uani 1 1 d . . .
S6 S 0.9048(3) 0.7819(3) -0.02303(19) 0.0408(9) Uani 1 1 d . . .
S7 S 0.8930(3) 0.8821(3) 0.0314(2) 0.0464(10) Uani 1 1 d . . .
Cl1 Cl 0.7529(3) 0.8076(3) 0.1937(2) 0.0520(10) Uani 1 1 d . . .
Cl2 Cl 0.6776(3) 0.7437(3) 0.0751(2) 0.0490(10) Uani 1 1 d . . .
Cl3 Cl 1.0673(3) 0.4151(3) 0.0892(2) 0.0500(10) Uani 1 1 d . . .
Cl4 Cl 1.0852(3) 0.5107(3) 0.2107(2) 0.0525(10) Uani 1 1 d . . .
Cl5 Cl 1.1380(3) 0.8606(3) 0.0642(2) 0.0585(11) Uani 1 1 d . . .
Cl6 Cl 1.1339(3) 0.8337(3) -0.0869(2) 0.0539(10) Uani 1 1 d . . .
I1A I 0.30438(9) 1.02526(7) 0.22779(6) 0.0535(3) Uani 1 1 d . . .
I2A I 0.55212(9) 0.95657(9) 0.28663(6) 0.0634(3) Uani 1 1 d . . .
S1A S 0.2067(3) 1.0162(3) 0.3968(2) 0.0522(10) Uani 1 1 d . . .
S2A S 0.4042(3) 0.9607(3) 0.4394(2) 0.0567(11) Uani 1 1 d . . .
S3A S 0.0879(3) 1.0106(3) 0.5603(2) 0.0481(10) Uani 1 1 d . . .
S4A S 0.2887(3) 0.9628(3) 0.5998(2) 0.0514(10) Uani 1 1 d . . .
S5A S -0.0367(3) 1.0202(3) 0.7014(2) 0.0576(11) Uani 1 1 d . . .
S6A S 0.1992(4) 0.9708(4) 0.7500(2) 0.0636(12) Uani 1 1 d . . .
C1A C 0.3186(11) 1.0048(9) 0.3298(7) 0.039(3) Uani 1 1 d . . .
C2A C 0.4077(12) 0.9802(10) 0.3515(9) 0.049(4) Uani 1 1 d . . .
C3A C 0.2710(12) 0.9865(10) 0.4657(9) 0.049(4) Uani 1 1 d . . .
C4A C 0.2224(12) 0.9866(10) 0.5325(9) 0.046(4) Uani 1 1 d . . .
C5A C 0.0866(13) 1.0026(10) 0.6479(8) 0.050(4) Uani 1 1 d . . .
C6A C 0.1808(12) 0.9807(10) 0.6660(8) 0.048(4) Uani 1 1 d . . .
C7A C -0.0129(15) 0.9911(13) 0.7881(10) 0.076(6) Uani 1 1 d . . .
H7A1 H -0.0731 1.0163 0.8201 0.091 Uiso 1 1 calc R . .
H7A2 H -0.0030 0.9235 0.8028 0.091 Uiso 1 1 calc R . .
C8A C 0.0787(13) 1.0272(11) 0.7938(9) 0.057(4) Uani 1 1 d . . .
H8A1 H 0.0785 1.0190 0.8430 0.069 Uiso 1 1 calc R . .
H8A2 H 0.0722 1.0937 0.7744 0.069 Uiso 1 1 calc R . .
I1B I 0.67446(9) 0.55738(9) 0.34837(6) 0.0658(4) Uani 1 1 d . . .
I2B I 0.94311(9) 0.48215(8) 0.37041(6) 0.0587(3) Uani 1 1 d . . .
S1B S 0.6206(3) 0.5397(3) 0.5151(2) 0.0506(10) Uani 1 1 d . . .
S2B S 0.8304(3) 0.4806(3) 0.5368(2) 0.0482(10) Uani 1 1 d . . .
S3B S 0.5298(3) 0.5462(3) 0.6750(2) 0.0582(12) Uani 1 1 d . . .
S4B S 0.7346(3) 0.4865(3) 0.7059(2) 0.0450(9) Uani 1 1 d . . .
S5B S 0.4138(3) 0.5342(3) 0.8186(2) 0.0605(12) Uani 1 1 d . . .
S6B S 0.6539(4) 0.4675(3) 0.8601(2) 0.0615(12) Uani 1 1 d . . .
C1B C 0.7194(12) 0.5254(10) 0.4421(8) 0.044(4) Uani 1 1 d . . .
C2B C 0.8137(12) 0.4995(10) 0.4520(9) 0.050(4) Uani 1 1 d . . .
C3B C 0.7012(12) 0.5129(9) 0.5741(8) 0.043(4) Uani 1 1 d . . .
C4B C 0.6596(12) 0.5140(10) 0.6449(8) 0.046(4) Uani 1 1 d . . .
C5B C 0.5335(13) 0.5231(10) 0.7628(8) 0.047(4) Uani 1 1 d . . .
C6B C 0.6278(11) 0.4956(10) 0.7768(7) 0.039(3) Uani 1 1 d . . .
C7B C 0.4473(15) 0.4951(14) 0.9046(8) 0.077(6) Uani 1 1 d . . .
H7B1 H 0.4557 0.5496 0.9198 0.092 Uiso 1 1 calc R . .
H7B2 H 0.3898 0.4692 0.9380 0.092 Uiso 1 1 calc R . .
C8B C 0.5373(17) 0.4274(15) 0.9075(12) 0.093(7) Uiso 1 1 d . . .
H8B1 H 0.5308 0.3743 0.8898 0.112 Uiso 1 1 calc R . .
H8B2 H 0.5408 0.4054 0.9562 0.112 Uiso 1 1 calc R . .
I1C I 0.64141(9) 0.72228(8) 0.92576(6) 0.0588(3) Uani 1 1 d . . .
I2C I 0.37609(9) 0.78402(8) 0.87227(7) 0.0643(3) Uani 1 1 d . . .
S1C S 0.7200(3) 0.7121(3) 0.7605(2) 0.0492(10) Uani 1 1 d . . .
S2C S 0.5221(3) 0.7710(3) 0.7226(2) 0.0533(11) Uani 1 1 d . . .
S3C S 0.8279(3) 0.7120(3) 0.5949(2) 0.0529(11) Uani 1 1 d . . .
S4C S 0.6279(4) 0.7771(3) 0.5611(3) 0.0599(12) Uani 1 1 d . . .
S5C S 0.9420(4) 0.6993(4) 0.4512(3) 0.0676(13) Uani 1 1 d . . .
S6C S 0.6996(5) 0.7858(4) 0.4110(3) 0.0888(18) Uani 1 1 d . . .
C1C C 0.6120(12) 0.7300(10) 0.8290(8) 0.047(4) Uani 1 1 d . . .
C2C C 0.5224(11) 0.7566(10) 0.8090(8) 0.045(4) Uani 1 1 d . . .
C3C C 0.6536(11) 0.7435(10) 0.6937(9) 0.044(4) Uani 1 1 d . . .
C4C C 0.6987(10) 0.7419(9) 0.6242(7) 0.035(3) Uani 1 1 d . . .
C5C C 0.8229(12) 0.7287(10) 0.5078(8) 0.044(4) Uani 1 1 d . . .
C6C C 0.7288(15) 0.7588(11) 0.4929(9) 0.057(5) Uani 1 1 d . . .
C7C C 0.9131(18) 0.7568(13) 0.3695(9) 0.083(7) Uani 1 1 d . . .
H7C1 H 0.9124 0.8233 0.3649 0.099 Uiso 1 1 calc R . .
H7C2 H 0.9687 0.7356 0.3327 0.099 Uiso 1 1 calc R . .
C8C C 0.8189(18) 0.7447(16) 0.3573(10) 0.096(8) Uani 1 1 d . . .
H8C1 H 0.8214 0.6782 0.3605 0.115 Uiso 1 1 calc R . .
H8C2 H 0.8177 0.7746 0.3092 0.115 Uiso 1 1 calc R . .
I1D I 0.50579(8) 0.73297(7) 0.21640(6) 0.0496(3) Uani 1 1 d . . .
I2D I 0.22438(8) 0.78323(7) 0.20551(5) 0.0448(3) Uani 1 1 d . . .
S1D S 0.4033(3) 0.7259(3) 0.3825(2) 0.0433(9) Uani 1 1 d . . .
S2D S 0.1894(3) 0.7708(3) 0.3729(2) 0.0506(10) Uani 1 1 d . . .
S3D S 0.3279(3) 0.7211(3) 0.5514(2) 0.0526(10) Uani 1 1 d . . .
S4D S 0.1156(3) 0.7698(3) 0.5366(2) 0.0512(10) Uani 1 1 d . . .
S5D S 0.2794(4) 0.7095(3) 0.7025(2) 0.0666(13) Uani 1 1 d . . .
S6D S 0.0238(4) 0.7653(3) 0.6863(2) 0.0639(12) Uani 1 1 d . . .
C1D C 0.3793(11) 0.7400(9) 0.2997(8) 0.040(3) Uani 1 1 d . . .
C2D C 0.2801(11) 0.7607(9) 0.2958(8) 0.041(4) Uani 1 1 d . . .
C3D C 0.2769(11) 0.7476(9) 0.4257(7) 0.037(3) Uani 1 1 d . . .
C4D C 0.2437(11) 0.7460(10) 0.4964(8) 0.042(4) Uani 1 1 d . . .
C5D C 0.2320(13) 0.7303(10) 0.6271(7) 0.047(4) Uani 1 1 d . . .
C6D C 0.1337(12) 0.7547(11) 0.6196(8) 0.047(4) Uani 1 1 d . . .
C7D C 0.1666(17) 0.7008(15) 0.7707(10) 0.098(8) Uani 1 1 d . . .
H7D1 H 0.2266 0.7171 0.7348 0.118 Uiso 1 1 calc R . .
H7D2 H 0.1745 0.6800 0.8185 0.118 Uiso 1 1 calc R . .
C8D C 0.066(4) 0.737(4) 0.757(3) 0.107(17) Uiso 0.50 1 d P . .
H8D1 H 0.0440 0.7926 0.7778 0.129 Uiso 0.50 1 calc PR . .
H8D2 H 0.0232 0.6916 0.7878 0.129 Uiso 0.50 1 calc PR . .
C8D' C 0.085(3) 0.678(3) 0.752(2) 0.064(10) Uiso 0.50 1 d P . .
H8D3 H 0.0319 0.6648 0.7939 0.077 Uiso 0.50 1 calc PR . .
H8D4 H 0.1090 0.6206 0.7336 0.077 Uiso 0.50 1 calc PR . .
N1 N 0.3050(19) 0.0289(14) 0.0793(11) 0.109(8) Uani 1 1 d . . .
C1 C 0.343(2) 0.0120(15) 0.0237(15) 0.092(8) Uani 1 1 d . . .
C2 C 0.377(2) -0.005(2) -0.0434(15) 0.153(13) Uani 1 1 d . . .
H2A H 0.3451 -0.0544 -0.0476 0.229 Uiso 1 1 calc R . .
H2B H 0.4498 -0.0224 -0.0537 0.229 Uiso 1 1 calc R . .
H2C H 0.3584 0.0510 -0.0758 0.229 Uiso 1 1 calc R . .

loop_
_atom_site_aniso_label
_atom_site_aniso_U_11
_atom_site_aniso_U_22
_atom_site_aniso_U_33
_atom_site_aniso_U_23
_atom_site_aniso_U_13
_atom_site_aniso_U_12
Mo1 0.0288(6) 0.0449(7) 0.0276(7) -0.0105(5) -0.0053(5) -0.0037(5)
Mo2 0.0304(7) 0.0441(7) 0.0270(7) -0.0052(6) -0.0058(5) -0.0037(5)
Mo3 0.0299(7) 0.0448(7) 0.0282(7) -0.0047(6) -0.0074(5) -0.0050(5)
S1 0.034(2) 0.056(2) 0.0299(19) -0.0130(17) -0.0092(16) -0.0080(17)
S2 0.040(2) 0.049(2) 0.030(2) -0.0099(17) -0.0097(17) -0.0066(17)
S3 0.037(2) 0.057(2) 0.033(2) -0.0052(18) -0.0030(17) -0.0115(18)
S4 0.028(2) 0.063(2) 0.040(2) -0.0038(19) -0.0075(17) -0.0026(18)
S5 0.038(2) 0.048(2) 0.032(2) -0.0091(17) -0.0052(17) -0.0025(17)
S6 0.035(2) 0.059(2) 0.0253(19) -0.0060(17) -0.0077(16) -0.0020(17)
S7 0.042(2) 0.049(2) 0.046(2) -0.0117(19) -0.0093(19) -0.0015(18)
Cl1 0.039(2) 0.078(3) 0.043(2) -0.035(2) -0.0033(18) 0.0011(19)
Cl2 0.034(2) 0.079(3) 0.036(2) -0.0185(19) -0.0085(17) -0.0024(19)
Cl3 0.055(2) 0.045(2) 0.044(2) -0.0085(18) -0.007(2) 0.0003(18)
Cl4 0.046(2) 0.069(3) 0.038(2) 0.0017(19) -0.0163(19) -0.005(2)
Cl5 0.065(3) 0.063(3) 0.059(3) -0.008(2) -0.020(2) -0.031(2)
Cl6 0.046(2) 0.068(3) 0.035(2) 0.0073(19) -0.0036(18) -0.009(2)
I1A 0.0583(7) 0.0559(6) 0.0464(7) -0.0059(5) -0.0122(6) -0.0136(5)
I2A 0.0461(7) 0.0795(8) 0.0538(7) -0.0071(6) -0.0021(6) -0.0049(6)
S1A 0.043(2) 0.073(3) 0.042(2) -0.017(2) -0.006(2) -0.010(2)
S2A 0.045(2) 0.074(3) 0.054(3) -0.024(2) -0.009(2) -0.007(2)
S3A 0.038(2) 0.062(3) 0.047(2) -0.021(2) -0.0110(19) -0.0007(19)
S4A 0.050(3) 0.069(3) 0.042(2) -0.019(2) -0.013(2) -0.012(2)
S5A 0.048(3) 0.067(3) 0.051(3) -0.015(2) -0.004(2) 0.001(2)
S6A 0.054(3) 0.093(3) 0.046(3) -0.011(2) -0.012(2) -0.017(2)
C1A 0.047(9) 0.045(8) 0.026(8) -0.015(7) -0.003(7) -0.008(7)
C2A 0.043(9) 0.044(8) 0.060(11) -0.001(8) -0.018(8) -0.011(7)
C3A 0.051(10) 0.046(9) 0.049(10) -0.020(8) -0.006(8) -0.002(7)
C4A 0.043(9) 0.048(9) 0.051(10) -0.019(8) -0.004(8) -0.012(7)
C5A 0.052(10) 0.050(9) 0.046(10) -0.015(8) 0.008(8) -0.020(8)
C6A 0.054(10) 0.054(9) 0.035(9) -0.005(7) -0.007(8) -0.014(8)
C7A 0.073(14) 0.065(12) 0.071(14) -0.008(10) 0.005(11) -0.003(10)
C8A 0.068(12) 0.053(10) 0.045(10) -0.002(8) -0.004(9) -0.013(9)
I1B 0.0619(8) 0.1055(10) 0.0423(7) -0.0234(6) -0.0182(6) -0.0218(7)
I2B 0.0492(7) 0.0653(7) 0.0653(8) -0.0341(6) -0.0023(6) -0.0063(5)
S1B 0.040(2) 0.083(3) 0.031(2) -0.010(2) -0.0080(18) -0.016(2)
S2B 0.045(2) 0.052(2) 0.050(3) -0.012(2) -0.019(2) -0.0016(19)
S3B 0.045(2) 0.094(3) 0.043(3) -0.013(2) -0.013(2) -0.024(2)
S4B 0.052(2) 0.049(2) 0.036(2) -0.0021(18) -0.0177(19) -0.0118(19)
S5B 0.049(3) 0.084(3) 0.042(3) -0.009(2) -0.002(2) -0.009(2)
S6B 0.068(3) 0.075(3) 0.042(3) -0.003(2) -0.022(2) -0.009(2)
C1B 0.055(10) 0.045(8) 0.034(9) -0.014(7) -0.009(8) -0.007(7)
C2B 0.051(10) 0.054(9) 0.054(11) -0.013(8) -0.025(9) -0.011(8)
C3B 0.055(10) 0.041(8) 0.041(9) 0.004(7) -0.026(8) -0.019(7)
C4B 0.046(9) 0.045(9) 0.047(10) -0.010(7) -0.012(8) -0.005(7)
C5B 0.064(11) 0.044(8) 0.038(9) 0.003(7) -0.029(8) -0.009(8)
C6B 0.046(9) 0.046(8) 0.024(8) -0.004(6) -0.009(7) -0.004(7)
C7B 0.077(14) 0.098(14) 0.024(9) 0.003(9) 0.011(9) 0.008(11)
I1C 0.0571(7) 0.0718(7) 0.0491(7) -0.0159(6) -0.0105(6) -0.0110(6)
I2C 0.0451(7) 0.0680(7) 0.0742(9) -0.0250(6) 0.0030(6) -0.0049(6)
S1C 0.037(2) 0.062(2) 0.052(3) -0.022(2) -0.011(2) -0.0033(19)
S2C 0.042(2) 0.063(3) 0.059(3) -0.023(2) -0.014(2) 0.000(2)
S3C 0.042(2) 0.077(3) 0.043(2) -0.019(2) -0.010(2) -0.008(2)
S4C 0.056(3) 0.060(3) 0.068(3) -0.015(2) -0.029(3) 0.004(2)
S5C 0.063(3) 0.089(3) 0.052(3) -0.024(3) 0.005(2) -0.026(3)
S6C 0.122(5) 0.081(4) 0.068(4) -0.007(3) -0.051(4) 0.006(3)
C1C 0.043(9) 0.044(8) 0.052(10) -0.022(8) 0.007(8) -0.010(7)
C2C 0.030(8) 0.053(9) 0.056(10) -0.022(8) 0.002(7) -0.016(7)
C3C 0.029(8) 0.055(9) 0.059(11) -0.022(8) -0.016(8) -0.012(7)
C4C 0.033(8) 0.040(8) 0.033(8) -0.011(6) -0.012(7) 0.000(6)
C5C 0.045(9) 0.045(9) 0.039(9) -0.001(7) -0.002(8) -0.019(7)
C6C 0.085(14) 0.048(9) 0.043(10) -0.005(8) -0.017(10) -0.021(9)
C7C 0.14(2) 0.076(13) 0.034(10) 0.015(9) -0.028(12) -0.045(13)
C8C 0.13(2) 0.131(19) 0.046(12) 0.008(12) -0.046(14) -0.057(17)
I1D 0.0417(6) 0.0620(7) 0.0440(6) -0.0169(5) -0.0034(5) -0.0057(5)
I2D 0.0518(6) 0.0491(6) 0.0368(6) -0.0115(5) -0.0138(5) -0.0065(5)
S1D 0.037(2) 0.055(2) 0.037(2) -0.0083(18) -0.0094(18) -0.0048(18)
S2D 0.041(2) 0.079(3) 0.034(2) -0.012(2) -0.0099(19) -0.012(2)
S3D 0.051(3) 0.071(3) 0.035(2) -0.011(2) -0.011(2) -0.007(2)
S4D 0.047(2) 0.075(3) 0.035(2) -0.016(2) -0.0063(19) -0.013(2)
S5D 0.074(3) 0.088(3) 0.038(3) -0.018(2) -0.017(2) 0.000(3)
S6D 0.068(3) 0.077(3) 0.045(3) -0.020(2) 0.001(2) -0.015(2)
C1D 0.039(9) 0.037(8) 0.044(9) -0.012(7) -0.006(7) -0.005(7)
C2D 0.047(9) 0.036(8) 0.043(9) -0.007(7) -0.010(8) -0.014(7)
C3D 0.043(9) 0.038(8) 0.030(8) 0.008(6) -0.018(7) -0.013(7)
C4D 0.035(8) 0.058(9) 0.038(9) -0.016(7) -0.013(7) -0.005(7)
C5D 0.074(12) 0.041(8) 0.024(8) 0.006(7) -0.018(8) -0.010(8)
C6D 0.040(9) 0.060(10) 0.034(9) -0.013(8) 0.010(7) -0.014(8)
C7D 0.099(18) 0.132(19) 0.031(11) 0.015(12) 0.018(11) -0.021(15)
N1 0.15(2) 0.100(15) 0.091(16) 0.011(13) -0.077(17) -0.028(14)
C1 0.12(2) 0.068(14) 0.10(2) -0.009(15) -0.049(19) -0.022(14)
C2 0.19(3) 0.16(3) 0.12(3) -0.09(2) -0.04(2) 0.03(2)

loop_
_atom_type_symbol
_atom_type_description
_atom_type_scat_dispersion_real
_atom_type_scat_dispersion_imag
_atom_type_scat_source
C C 0.0033 0.0016 'International Tables Vol C Tables 4.2.6.8 and 6.1.1.4'
H H 0.0000 0.0000 'International Tables Vol C Tables 4.2.6.8 and 6.1.1.4'
Cl Cl 0.1484 0.1585 'International Tables Vol C Tables 4.2.6.8 and 6.1.1.4'
Mo Mo -1.6832 0.6857 'International Tables Vol C Tables 4.2.6.8 and 6.1.1.4'
S S 0.1246 0.1234 'International Tables Vol C Tables 4.2.6.8 and 6.1.1.4'
I I -0.4742 1.8119 'International Tables Vol C Tables 4.2.6.8 and 6.1.1.4'
N N 0.0061 0.0033 'International Tables Vol C Tables 4.2.6.8 and 6.1.1.4'

loop_
_geom_angle_atom_site_label_1
_geom_angle_atom_site_label_2
_geom_angle_atom_site_label_3
_geom_angle
_geom_angle_site_symmetry_1
_geom_angle_site_symmetry_3
_geom_angle_publ_flag
S1 Mo1 S6 109.62(13) . . ?
S1 Mo1 S2 108.16(13) . . ?
S6 Mo1 S2 84.97(13) . . ?
S1 Mo1 Cl1 83.02(13) . . ?
S6 Mo1 Cl1 130.83(15) . . ?
S2 Mo1 Cl1 137.57(15) . . ?
S1 Mo1 S3 84.17(13) . . ?
S6 Mo1 S3 133.68(14) . . ?
S2 Mo1 S3 49.05(13) . . ?
Cl1 Mo1 S3 93.79(14) . . ?
S1 Mo1 S7 87.21(13) . . ?
S6 Mo1 S7 48.59(13) . . ?
S2 Mo1 S7 133.33(14) . . ?
Cl1 Mo1 S7 86.75(14) . . ?
S3 Mo1 S7 171.23(13) . . ?
S1 Mo1 Cl2 163.94(14) . . ?
S6 Mo1 Cl2 84.05(13) . . ?
S2 Mo1 Cl2 80.72(13) . . ?
Cl1 Mo1 Cl2 81.55(13) . . ?
S3 Mo1 Cl2 92.41(13) . . ?
S7 Mo1 Cl2 96.33(13) . . ?
S1 Mo1 Mo3 54.56(10) . . ?
S6 Mo1 Mo3 55.34(9) . . ?
S2 Mo1 Mo3 96.62(10) . . ?
Cl1 Mo1 Mo3 121.34(11) . . ?
S3 Mo1 Mo3 116.49(10) . . ?
S7 Mo1 Mo3 56.42(10) . . ?
Cl2 Mo1 Mo3 139.30(10) . . ?
S1 Mo1 Mo2 54.14(10) . . ?
S6 Mo1 Mo2 95.18(10) . . ?
S2 Mo1 Mo2 54.71(9) . . ?
Cl1 Mo1 Mo2 127.14(11) . . ?
S3 Mo1 Mo2 56.60(9) . . ?
S7 Mo1 Mo2 116.49(10) . . ?
Cl2 Mo1 Mo2 135.20(10) . . ?
Mo3 Mo1 Mo2 60.08(4) . . ?
S1 Mo2 S2 107.59(13) . . ?
S1 Mo2 S5 108.31(13) . . ?
S2 Mo2 S5 84.86(13) . . ?
S1 Mo2 Cl4 83.30(13) . . ?
S2 Mo2 Cl4 135.29(14) . . ?
S5 Mo2 Cl4 133.90(14) . . ?
S1 Mo2 S4 86.38(13) . . ?
S2 Mo2 S4 133.59(13) . . ?
S5 Mo2 S4 48.98(12) . . ?
Cl4 Mo2 S4 89.26(13) . . ?
S1 Mo2 S3 83.57(13) . . ?
S2 Mo2 S3 48.79(13) . . ?
S5 Mo2 S3 133.06(13) . . ?
Cl4 Mo2 S3 91.72(13) . . ?
S4 Mo2 S3 169.72(14) . . ?
S1 Mo2 Cl3 163.24(13) . . ?
S2 Mo2 Cl3 84.18(13) . . ?
S5 Mo2 Cl3 84.14(13) . . ?
Cl4 Mo2 Cl3 79.95(14) . . ?
S4 Mo2 Cl3 94.06(14) . . ?
S3 Mo2 Cl3 96.18(13) . . ?
S1 Mo2 Mo3 54.15(10) . . ?
S2 Mo2 Mo3 95.88(10) . . ?
S5 Mo2 Mo3 54.44(9) . . ?
Cl4 Mo2 Mo3 123.27(11) . . ?
S4 Mo2 Mo3 56.41(9) . . ?
S3 Mo2 Mo3 115.12(10) . . ?
Cl3 Mo2 Mo3 138.25(11) . . ?
S1 Mo2 Mo1 53.78(9) . . ?
S2 Mo2 Mo1 54.48(9) . . ?
S5 Mo2 Mo1 93.99(10) . . ?
Cl4 Mo2 Mo1 125.73(11) . . ?
S4 Mo2 Mo1 115.67(10) . . ?
S3 Mo2 Mo1 56.01(9) . . ?
Cl3 Mo2 Mo1 138.55(11) . . ?
Mo3 Mo2 Mo1 59.29(4) . . ?
S1 Mo3 S5 109.25(13) . . ?
S1 Mo3 S6 109.07(13) . . ?
S5 Mo3 S6 82.60(13) . . ?
S1 Mo3 Cl5 81.90(14) . . ?
S5 Mo3 Cl5 135.32(15) . . ?
S6 Mo3 Cl5 136.01(15) . . ?
S1 Mo3 Cl6 162.59(14) . . ?
S5 Mo3 Cl6 84.02(14) . . ?
S6 Mo3 Cl6 83.21(13) . . ?
Cl5 Mo3 Cl6 80.71(15) . . ?
S1 Mo3 S7 87.35(14) . . ?
S5 Mo3 S7 131.09(13) . . ?
S6 Mo3 S7 48.62(13) . . ?
Cl5 Mo3 S7 91.38(15) . . ?
Cl6 Mo3 S7 92.20(14) . . ?
S1 Mo3 S4 86.55(13) . . ?
S5 Mo3 S4 49.23(13) . . ?
S6 Mo3 S4 131.61(14) . . ?
Cl5 Mo3 S4 90.39(14) . . ?
Cl6 Mo3 S4 94.41(14) . . ?
S7 Mo3 S4 173.35(14) . . ?
S1 Mo3 Mo1 54.38(9) . . ?
S5 Mo3 Mo1 95.47(10) . . ?
S6 Mo3 Mo1 54.97(9) . . ?
Cl5 Mo3 Mo1 123.46(12) . . ?
Cl6 Mo3 Mo1 137.69(11) . . ?
S7 Mo3 Mo1 56.82(10) . . ?
S4 Mo3 Mo1 117.09(10) . . ?
S1 Mo3 Mo2 54.33(9) . . ?
S5 Mo3 Mo2 55.22(10) . . ?
S6 Mo3 Mo2 95.33(10) . . ?
Cl5 Mo3 Mo2 123.05(11) . . ?
Cl6 Mo3 Mo2 138.89(11) . . ?
S7 Mo3 Mo2 117.44(11) . . ?
S4 Mo3 Mo2 56.49(9) . . ?
Mo1 Mo3 Mo2 60.63(4) . . ?
Mo1 S1 Mo3 71.06(10) . . ?
Mo1 S1 Mo2 72.08(10) . . ?
Mo3 S1 Mo2 71.53(11) . . ?
S3 S2 Mo1 68.06(15) . . ?
S3 S2 Mo2 68.47(15) . . ?
Mo1 S2 Mo2 70.81(10) . . ?
S2 S3 Mo1 62.88(15) . . ?
S2 S3 Mo2 62.74(15) . . ?
Mo1 S3 Mo2 67.39(10) . . ?
S5 S4 Mo3 62.53(14) . . ?
S5 S4 Mo2 63.18(15) . . ?
Mo3 S4 Mo2 67.10(10) . . ?
S4 S5 Mo3 68.24(16) . . ?
S4 S5 Mo2 67.84(16) . . ?
Mo3 S5 Mo2 70.34(11) . . ?
S7 S6 Mo1 68.39(16) . . ?
S7 S6 Mo3 67.80(15) . . ?
Mo1 S6 Mo3 69.68(10) . . ?
S6 S7 Mo3 63.59(15) . . ?
S6 S7 Mo1 63.02(15) . . ?
Mo3 S7 Mo1 66.75(10) . . ?
C1A S1A C3A 95.4(7) . . ?
C2A S2A C3A 95.4(8) . . ?
C5A S3A C4A 95.5(8) . . ?
C6A S4A C4A 95.6(8) . . ?
C5A S5A C7A 102.9(9) . . ?
C6A S6A C8A 102.5(8) . . ?
C2A C1A S1A 115.3(11) . . ?
C2A C1A I1A 125.8(12) . . ?
S1A C1A I1A 118.8(8) . . ?
C1A C2A S2A 119.3(13) . . ?
C1A C2A I2A 125.0(12) . . ?
S2A C2A I2A 115.6(8) . . ?
C4A C3A S2A 122.5(13) . . ?
C4A C3A S1A 122.9(13) . . ?
S2A C3A S1A 114.6(9) . . ?
C3A C4A S3A 123.2(13) . . ?
C3A C4A S4A 122.1(13) . . ?
S3A C4A S4A 114.7(9) . . ?
C6A C5A S3A 116.8(12) . . ?
C6A C5A S5A 129.4(13) . . ?
S3A C5A S5A 113.8(10) . . ?
C5A C6A S4A 117.3(12) . . ?
C5A C6A S6A 125.2(13) . . ?
S4A C6A S6A 117.5(9) . . ?
C8A C7A S5A 114.1(13) . . ?
C7A C8A S6A 114.2(13) . . ?
C1B S1B C3B 94.9(8) . . ?
C2B S2B C3B 94.9(7) . . ?
C4B S3B C5B 95.3(8) . . ?
C4B S4B C6B 93.2(7) . . ?
C5B S5B C7B 101.2(8) . . ?
C6B S6B C8B 97.9(9) . . ?
C2B C1B S1B 117.5(12) . . ?
C2B C1B I1B 127.7(12) . . ?
S1B C1B I1B 114.8(8) . . ?
C1B C2B S2B 118.1(13) . . ?
C1B C2B I2B 123.2(12) . . ?
S2B C2B I2B 118.7(8) . . ?
C4B C3B S2B 125.4(11) . . ?
C4B C3B S1B 120.1(12) . . ?
S2B C3B S1B 114.5(9) . . ?
C3B C4B S3B 120.6(12) . . ?
C3B C4B S4B 122.4(12) . . ?
S3B C4B S4B 117.0(9) . . ?
C6B C5B S5B 130.5(12) . . ?
C6B C5B S3B 115.9(13) . . ?
S5B C5B S3B 113.5(8) . . ?
C5B C6B S6B 125.6(12) . . ?
C5B C6B S4B 118.2(11) . . ?
S6B C6B S4B 116.1(8) . . ?
C8B C7B S5B 116.3(14) . . ?
C7B C8B S6B 115.3(15) . . ?
C3C S1C C1C 96.1(8) . . ?
C2C S2C C3C 95.9(7) . . ?
C4C S3C C5C 94.7(7) . . ?
C6C S4C C4C 95.4(8) . . ?
C5C S5C C7C 99.8(10) . . ?
C6C S6C C8C 101.5(9) . . ?
C2C C1C S1C 114.6(12) . . ?
C2C C1C I1C 128.9(12) . . ?
S1C C1C I1C 116.0(8) . . ?
C1C C2C S2C 119.3(12) . . ?
C1C C2C I2C 127.7(12) . . ?
S2C C2C I2C 113.1(8) . . ?
C4C C3C S2C 121.5(11) . . ?
C4C C3C S1C 124.3(11) . . ?
S2C C3C S1C 114.0(9) . . ?
C3C C4C S3C 122.4(10) . . ?
C3C C4C S4C 121.3(11) . . ?
S3C C4C S4C 116.2(8) . . ?
C6C C5C S3C 116.6(13) . . ?
C6C C5C S5C 129.2(13) . . ?
S3C C5C S5C 114.2(9) . . ?
C5C C6C S4C 117.2(12) . . ?
C5C C6C S6C 127.4(14) . . ?
S4C C6C S6C 115.4(11) . . ?
C8C C7C S5C 117.2(14) . . ?
C7C C8C S6C 120.1(16) . . ?
C3D S1D C1D 95.9(7) . . ?
C2D S2D C3D 95.7(7) . . ?
C4D S3D C5D 94.7(7) . . ?
C6D S4D C4D 96.0(7) . . ?
C5D S5D C7D 102.6(10) . . ?
C8D S6D C6D 105(2) . . ?
C8D S6D C8D' 28.5(19) . . ?
C6D S6D C8D' 92.7(14) . . ?
C2D C1D S1D 116.4(12) . . ?
C2D C1D I1D 126.5(12) . . ?
S1D C1D I1D 116.9(8) . . ?
C1D C2D S2D 117.2(12) . . ?
C1D C2D I2D 126.5(12) . . ?
S2D C2D I2D 116.3(8) . . ?
C4D C3D S1D 124.6(10) . . ?
C4D C3D S2D 120.6(11) . . ?
S1D C3D S2D 114.8(8) . . ?
C3D C4D S4D 122.4(11) . . ?
C3D C4D S3D 122.2(11) . . ?
S4D C4D S3D 115.4(9) . . ?
C6D C5D S3D 117.1(11) . . ?
C6D C5D S5D 129.5(13) . . ?
S3D C5D S5D 113.4(10) . . ?
C5D C6D S4D 116.7(11) . . ?
C5D C6D S6D 126.6(12) . . ?
S4D C6D S6D 116.6(9) . . ?
C8D' C7D C8D 36(2) . . ?
C8D' C7D S5D 114(2) . . ?
C8D C7D S5D 122(2) . . ?
C7D C8D S6D 132(4) . . ?
C7D C8D' S6D 118(2) . . ?
N1 C1 C2 173(3) . . ?

loop_
_geom_bond_atom_site_label_1
_geom_bond_atom_site_label_2
_geom_bond_distance
_geom_bond_site_symmetry_2
_geom_bond_publ_flag
Mo1 S1 2.351(3) . ?
Mo1 S6 2.389(4) . ?
Mo1 S2 2.390(4) . ?
Mo1 Cl1 2.432(4) . ?
Mo1 S3 2.491(4) . ?
Mo1 S7 2.492(4) . ?
Mo1 Cl2 2.526(4) . ?
Mo1 Mo3 2.7357(17) . ?
Mo1 Mo2 2.7729(17) . ?
Mo2 S1 2.362(4) . ?
Mo2 S2 2.396(4) . ?
Mo2 S5 2.405(4) . ?
Mo2 Cl4 2.441(4) . ?
Mo2 S4 2.496(4) . ?
Mo2 S3 2.508(4) . ?
Mo2 Cl3 2.533(4) . ?
Mo2 Mo3 2.7578(17) . ?
Mo3 S1 2.357(4) . ?
Mo3 S5 2.383(4) . ?
Mo3 S6 2.400(4) . ?
Mo3 Cl5 2.444(4) . ?
Mo3 Cl6 2.473(4) . ?
Mo3 S7 2.481(4) . ?
Mo3 S4 2.494(4) . ?
S2 S3 2.028(5) . ?
S4 S5 2.034(5) . ?
S6 S7 2.010(5) . ?
I1A C1A 2.064(14) . ?
I2A C2A 2.073(17) . ?
S1A C1A 1.761(15) . ?
S1A C3A 1.761(16) . ?
S2A C2A 1.717(17) . ?
S2A C3A 1.745(17) . ?
S3A C5A 1.740(17) . ?
S3A C4A 1.762(16) . ?
S4A C6A 1.730(17) . ?
S4A C4A 1.757(16) . ?
S5A C5A 1.750(16) . ?
S5A C7A 1.80(2) . ?
S6A C6A 1.748(16) . ?
S6A C8A 1.792(17) . ?
C1A C2A 1.36(2) . ?
C3A C4A 1.34(2) . ?
C5A C6A 1.39(2) . ?
C7A C8A 1.50(2) . ?
I1B C1B 2.062(14) . ?
I2B C2B 2.092(17) . ?
S1B C1B 1.737(16) . ?
S1B C3B 1.755(14) . ?
S2B C2B 1.737(16) . ?
S2B C3B 1.742(16) . ?
S3B C4B 1.723(16) . ?
S3B C5B 1.734(15) . ?
S4B C4B 1.731(15) . ?
S4B C6B 1.760(15) . ?
S5B C5B 1.725(18) . ?
S5B C7B 1.843(17) . ?
S6B C6B 1.749(14) . ?
S6B C8B 1.77(2) . ?
C1B C2B 1.32(2) . ?
C3B C4B 1.39(2) . ?
C5B C6B 1.35(2) . ?
C7B C8B 1.43(2) . ?
I1C C1C 2.070(16) . ?
I2C C2C 2.087(15) . ?
S1C C3C 1.742(15) . ?
S1C C1C 1.758(16) . ?
S2C C2C 1.708(16) . ?
S2C C3C 1.731(15) . ?
S3C C4C 1.708(14) . ?
S3C C5C 1.734(16) . ?
S4C C6C 1.698(19) . ?
S4C C4C 1.722(13) . ?
S5C C5C 1.762(16) . ?
S5C C7C 1.772(17) . ?
S6C C6C 1.738(17) . ?
S6C C8C 1.78(2) . ?
C1C C2C 1.34(2) . ?
C3C C4C 1.38(2) . ?
C5C C6C 1.36(2) . ?
C7C C8C 1.43(3) . ?
I1D C1D 2.073(15) . ?
I2D C2D 2.088(14) . ?
S1D C3D 1.719(15) . ?
S1D C1D 1.745(15) . ?
S2D C2D 1.729(16) . ?
S2D C3D 1.738(13) . ?
S3D C4D 1.732(14) . ?
S3D C5D 1.742(17) . ?
S4D C6D 1.714(16) . ?
S4D C4D 1.726(15) . ?
S5D C5D 1.747(14) . ?
S5D C7D 1.78(2) . ?
S6D C8D 1.62(5) . ?
S6D C6D 1.740(15) . ?
S6D C8D' 1.86(4) . ?
C1D C2D 1.347(19) . ?
C3D C4D 1.37(2) . ?
C5D C6D 1.36(2) . ?
C7D C8D' 1.40(4) . ?
C7D C8D 1.45(5) . ?
N1 C1 1.17(3) . ?
C1 C2 1.37(3) . ?
